data_4302008
loop_
_publ_author_name
'Wentong Chen'
'Shunichi Fukuzumi'

_publ_section_title
;
Ligand-Dependent Ultrasonic-Assistant Self-Assemblies and Photophysical
Properties of Lanthanide Nicotinic/Isonicotinic Complexes
;
_journal_name_full 'Inorganic Chemistry'
_journal_page_first 3800
_journal_page_last 3807
_journal_paper_doi 10.1021/ic9000279
_journal_volume 48
_journal_year 2009
_chemical_formula_moiety '[Eu(H2O)4(C6NO2H4)2]n.nCl'
_chemical_formula_sum 'C12 H16 Cl Eu N2 O8'
_chemical_formula_weight 503.68
_chemical_melting_point ?
_chemical_name_common '[Eu(H2O)4(C6NO2H4)2]n.nCl'
_chemical_name_systematic '[Eu(H2O)4(C6NO2H4)2]n.nCl'
_space_group_IT_number 60
_symmetry_cell_setting orthorhombic
_symmetry_space_group_name_Hall '-P 2n 2ab'
_symmetry_space_group_name_H-M 'P b c n'
_atom_sites_solution_hydrogens geom
_atom_sites_solution_primary direct
_atom_sites_solution_secondary difmap
_audit_creation_method SHELXL-97
_cell_angle_alpha 90.00
_cell_angle_beta 90.00
_cell_angle_gamma 90.00
_cell_formula_units_Z 4
_cell_length_a 8.882(2)
_cell_length_b 19.625(4)
_cell_length_c 10.048(2)
_cell_measurement_reflns_used 3534
_cell_measurement_temperature 293(2)
_cell_measurement_theta_max 27.4835
_cell_measurement_theta_min 3.0631
_cell_volume 1751.5(6)
_computing_cell_refinement 'CrystalClear (Rigaku Corp., 2002)'
_computing_data_collection 'CrystalClear (Rigaku Corp., 2002)'
_computing_data_reduction 'CrystalClear (Rigaku Corp., 2002)'
_computing_publication_material 'Siemens SHELXTL^TM^ 5'
_computing_structure_refinement 'Siemens SHELXTL^TM^ 5'
_computing_structure_solution 'Siemens SHELXTL^TM^ 5'
_diffrn_ambient_temperature 123.15
_diffrn_measured_fraction_theta_full 0.997
_diffrn_measured_fraction_theta_max 0.997
_diffrn_measurement_device_type 'Rigaku Mercury CCD'
_diffrn_measurement_method \w
_diffrn_radiation_monochromator graphite
_diffrn_radiation_source 'rotating-anode generator'
_diffrn_radiation_type MoK\a
_diffrn_radiation_wavelength 0.71073
_diffrn_reflns_av_R_equivalents 0.0452
_diffrn_reflns_av_sigmaI/netI 0.0248
_diffrn_reflns_limit_h_max 10
_diffrn_reflns_limit_h_min -10
_diffrn_reflns_limit_k_max 23
_diffrn_reflns_limit_k_min -23
_diffrn_reflns_limit_l_max 11
_diffrn_reflns_limit_l_min -11
_diffrn_reflns_number 10479
_diffrn_reflns_theta_full 25.02
_diffrn_reflns_theta_max 25.02
_diffrn_reflns_theta_min 3.23
_exptl_absorpt_coefficient_mu 3.774
_exptl_absorpt_correction_T_max 0.7330
_exptl_absorpt_correction_T_min 0.6160
_exptl_absorpt_correction_type multi-scan
_exptl_absorpt_process_details 'Sphere (Rigaku CrystalClear)'
_exptl_crystal_colour Colorless
_exptl_crystal_density_diffrn 1.910
_exptl_crystal_density_meas ?
_exptl_crystal_density_method .
_exptl_crystal_description Prism
_exptl_crystal_F_000 984
_exptl_crystal_size_max 0.22
_exptl_crystal_size_mid 0.11
_exptl_crystal_size_min 0.08
_refine_diff_density_max 1.205
_refine_diff_density_min -0.639
_refine_diff_density_rms 0.105
_refine_ls_extinction_coef 0
_refine_ls_extinction_method none
_refine_ls_goodness_of_fit_ref 1.194
_refine_ls_hydrogen_treatment constr
_refine_ls_matrix_type full
_refine_ls_number_parameters 110
_refine_ls_number_reflns 1544
_refine_ls_number_restraints 0
_refine_ls_restrained_S_all 1.194
_refine_ls_R_factor_all 0.0360
_refine_ls_R_factor_gt 0.0313
_refine_ls_shift/su_max 0.000
_refine_ls_shift/su_mean 0.000
_refine_ls_structure_factor_coef Fsqd
_refine_ls_weighting_details 'calc w=1/[\s^2^(Fo^2^)+(0.0170P)^2^+7.0235P] where P=(Fo^2^+2Fc^2^)/3'
_refine_ls_weighting_scheme calc
_refine_ls_wR_factor_gt 0.0625
_refine_ls_wR_factor_ref 0.0647
_reflns_number_gt 1404
_reflns_number_total 1544
_reflns_threshold_expression >2sigma(I)
_cod_data_source_file ic9000279_si_001_4.cif
_cod_data_source_block 4
_cod_depositor_comments
;
The following automatic conversions were performed:
'_symmetry_cell_setting' value 'ORTHORHOMBIC' changed to 'orthorhombic'
according to '/home/saulius/struct/CIF-dictionaries/cif_core.dic'
dictionary named 'cif_core.dic' version 2.4.1 from
2010-06-29.

'_exptl_absorpt_correction_type' value 'Multi-scan' changed
to 'multi-scan' according to
'/home/saulius/struct/CIF-dictionaries/cif_core.dic' dictionary named
'cif_core.dic' version 2.4.1 from 2010-06-29.

Automatic conversion script
Id: cif_fix_enum 1527 2010-12-29 10:47:43Z saulius 

The following automatic conversions were performed:

'_chemical_melting_point' value 'not measured' was changed to '?' -
the value is undefined or not given.

Automatic conversion script
Id: cif_fix_values 1646 2011-03-28 12:23:43Z adriana 
;
_cod_original_cell_volume 1751.4(7)
_cod_database_code 4302008

loop_
_symmetry_equiv_pos_as_xyz
'x, y, z'
'-x+1/2, -y+1/2, z+1/2'
'-x, y, -z+1/2'
'x+1/2, -y+1/2, -z'
'-x, -y, -z'
'x-1/2, y-1/2, -z-1/2'
'x, -y, z-1/2'
'-x-1/2, y-1/2, z'

loop_
_atom_site_label
_atom_site_type_symbol
_atom_site_fract_x
_atom_site_fract_y
_atom_site_fract_z
_atom_site_U_iso_or_equiv
_atom_site_adp_type
_atom_site_occupancy
_atom_site_symmetry_multiplicity
_atom_site_calc_flag
_atom_site_refinement_flags
_atom_site_disorder_assembly
_atom_site_disorder_group
Eu1 Eu 0.0000 0.488703(14) 0.2500 0.01084(12) Uani 1 2 d S . .
Cl1 Cl 0.0000 0.05830(8) 0.2500 0.0209(3) Uani 1 2 d S . .
O1 O -0.1053(4) 0.56809(15) 0.1035(3) 0.0172(7) Uani 1 1 d . . .
O2 O -0.0441(4) 0.60235(16) -0.1011(3) 0.0197(7) Uani 1 1 d . . .
O1W O 0.2499(4) 0.44966(15) 0.3349(3) 0.0183(7) Uani 1 1 d . . .
H1WA H 0.2494 0.4502 0.4165 0.027 Uiso 1 1 calc R . .
O2W O -0.1984(4) 0.54071(17) 0.3857(3) 0.0205(7) Uani 1 1 d . . .
H2WA H -0.1801 0.5344 0.4648 0.031 Uiso 1 1 calc R . .
N1 N -0.1445(5) 0.8221(2) 0.1327(4) 0.0221(9) Uani 1 1 d . . .
C1 C -0.0813(5) 0.6128(2) 0.0175(4) 0.0132(9) Uani 1 1 d . . .
C2 C -0.1015(5) 0.6865(2) 0.0597(4) 0.0161(10) Uani 1 1 d . . .
C3 C -0.1762(5) 0.7027(2) 0.1767(5) 0.0183(10) Uani 1 1 d . . .
H3A H -0.2123 0.6687 0.2327 0.022 Uiso 1 1 calc R . .
C4 C -0.1955(6) 0.7709(2) 0.2079(5) 0.0223(11) Uani 1 1 d . . .
H4A H -0.2469 0.7816 0.2857 0.027 Uiso 1 1 calc R . .
C5 C -0.0701(6) 0.8056(2) 0.0210(5) 0.0222(11) Uani 1 1 d . . .
H5A H -0.0323 0.8405 -0.0319 0.027 Uiso 1 1 calc R . .
C6 C -0.0472(6) 0.7392(2) -0.0187(5) 0.0196(11) Uani 1 1 d . . .
H6A H 0.0042 0.7298 -0.0972 0.024 Uiso 1 1 calc R . .

loop_
_atom_site_aniso_label
_atom_site_aniso_U_11
_atom_site_aniso_U_22
_atom_site_aniso_U_33
_atom_site_aniso_U_23
_atom_site_aniso_U_13
_atom_site_aniso_U_12
Eu1 0.01407(19) 0.00851(17) 0.00994(18) 0.000 -0.00028(14) 0.000
Cl1 0.0148(8) 0.0219(8) 0.0261(8) 0.000 0.0046(7) 0.000
O1 0.0199(17) 0.0140(16) 0.0177(16) 0.0033(13) -0.0011(14) 0.0020(13)
O2 0.0299(19) 0.0155(16) 0.0136(16) -0.0031(13) 0.0040(15) 0.0006(14)
O1W 0.0260(18) 0.0167(17) 0.0122(15) 0.0013(13) -0.0011(14) 0.0028(14)
O2W 0.0229(18) 0.0267(19) 0.0118(16) -0.0006(14) -0.0010(14) 0.0029(15)
N1 0.027(2) 0.015(2) 0.024(2) -0.0036(17) -0.0057(19) 0.0010(18)
C1 0.011(2) 0.012(2) 0.017(2) 0.0015(18) -0.0034(19) -0.0018(18)
C2 0.016(2) 0.014(2) 0.018(2) -0.0010(18) -0.002(2) 0.0033(19)
C3 0.020(3) 0.017(2) 0.017(2) -0.0008(19) 0.002(2) -0.004(2)
C4 0.022(3) 0.023(3) 0.022(3) -0.005(2) 0.004(2) 0.003(2)
C5 0.027(3) 0.016(2) 0.024(3) 0.003(2) 0.001(2) -0.001(2)
C6 0.029(3) 0.017(3) 0.013(2) 0.0006(19) 0.001(2) -0.001(2)

loop_
_atom_type_symbol
_atom_type_description
_atom_type_scat_dispersion_real
_atom_type_scat_dispersion_imag
_atom_type_scat_source
C C 0.0033 0.0016 'International Tables Vol C Tables 4.2.6.8 and 6.1.1.4'
H H 0.0000 0.0000 'International Tables Vol C Tables 4.2.6.8 and 6.1.1.4'
N N 0.0061 0.0033 'International Tables Vol C Tables 4.2.6.8 and 6.1.1.4'
O O 0.0106 0.0060 'International Tables Vol C Tables 4.2.6.8 and 6.1.1.4'
Cl Cl 0.1484 0.1585 'International Tables Vol C Tables 4.2.6.8 and 6.1.1.4'
Eu Eu -0.1578 3.6682 'International Tables Vol C Tables 4.2.6.8 and 6.1.1.4'

loop_
_geom_angle_atom_site_label_1
_geom_angle_atom_site_label_2
_geom_angle_atom_site_label_3
_geom_angle
_geom_angle_site_symmetry_1
_geom_angle_site_symmetry_3
_geom_angle_publ_flag
O1 Eu1 O1 96.45(15) 3 . ?
O1 Eu1 O2 146.71(11) 3 5_565 ?
O1 Eu1 O2 99.88(11) . 5_565 ?
O1 Eu1 O2 99.88(11) 3 7_566 ?
O1 Eu1 O2 146.71(11) . 7_566 ?
O2 Eu1 O2 81.75(15) 5_565 7_566 ?
O1 Eu1 O2W 70.12(11) 3 . ?
O1 Eu1 O2W 77.60(11) . . ?
O2 Eu1 O2W 141.85(11) 5_565 . ?
O2 Eu1 O2W 80.99(11) 7_566 . ?
O1 Eu1 O2W 77.60(11) 3 3 ?
O1 Eu1 O2W 70.12(11) . 3 ?
O2 Eu1 O2W 80.99(11) 5_565 3 ?
O2 Eu1 O2W 141.85(11) 7_566 3 ?
O2W Eu1 O2W 130.79(16) . 3 ?
O1 Eu1 O1W 140.77(11) 3 3 ?
O1 Eu1 O1W 68.53(10) . 3 ?
O2 Eu1 O1W 72.49(11) 5_565 3 ?
O2 Eu1 O1W 80.61(11) 7_566 3 ?
O2W Eu1 O1W 71.28(10) . 3 ?
O2W Eu1 O1W 125.20(10) 3 3 ?
O1 Eu1 O1W 68.53(10) 3 . ?
O1 Eu1 O1W 140.77(11) . . ?
O2 Eu1 O1W 80.61(11) 5_565 . ?
O2 Eu1 O1W 72.49(11) 7_566 . ?
O2W Eu1 O1W 125.20(10) . . ?
O2W Eu1 O1W 71.28(10) 3 . ?
O1W Eu1 O1W 144.27(14) 3 . ?
C1 O1 Eu1 146.6(3) . . ?
C1 O2 Eu1 140.2(3) . 5_565 ?
Eu1 O1W H1WA 109.5 . . ?
Eu1 O2W H2WA 109.5 . . ?
C4 N1 C5 117.2(4) . . ?
O1 C1 O2 126.1(4) . . ?
O1 C1 C2 117.1(4) . . ?
O2 C1 C2 116.9(4) . . ?
C6 C2 C3 118.5(4) . . ?
C6 C2 C1 120.7(4) . . ?
C3 C2 C1 120.8(4) . . ?
C4 C3 C2 118.2(4) . . ?
C4 C3 H3A 120.9 . . ?
C2 C3 H3A 120.9 . . ?
N1 C4 C3 123.9(5) . . ?
N1 C4 H4A 118.1 . . ?
C3 C4 H4A 118.1 . . ?
N1 C5 C6 122.9(5) . . ?
N1 C5 H5A 118.5 . . ?
C6 C5 H5A 118.5 . . ?
C5 C6 C2 119.3(4) . . ?
C5 C6 H6A 120.3 . . ?
C2 C6 H6A 120.3 . . ?

loop_
_geom_bond_atom_site_label_1
_geom_bond_atom_site_label_2
_geom_bond_distance
_geom_bond_site_symmetry_2
_geom_bond_publ_flag
Eu1 O1 2.339(3) 3 ?
Eu1 O1 2.339(3) . ?
Eu1 O2 2.363(3) 5_565 ?
Eu1 O2 2.363(3) 7_566 ?
Eu1 O2W 2.451(3) . ?
Eu1 O2W 2.451(3) 3 ?
Eu1 O1W 2.498(3) 3 ?
Eu1 O1W 2.498(3) . ?
O1 C1 1.249(5) . ?
O2 C1 1.253(5) . ?
O2 Eu1 2.363(3) 5_565 ?
O1W H1WA 0.8200 . ?
O2W H2WA 0.8200 . ?
N1 C4 1.337(6) . ?
N1 C5 1.342(6) . ?
C1 C2 1.519(6) . ?
C2 C6 1.386(7) . ?
C2 C3 1.387(6) . ?
C3 C4 1.385(7) . ?
C3 H3A 0.9300 . ?
C4 H4A 0.9300 . ?
C5 C6 1.378(7) . ?
C5 H5A 0.9300 . ?
C6 H6A 0.9300 . ?
